data_2243783
loop_
_publ_author_name
'Idrissi, Ahlam'
'Chkirate, Karim'
'Abad, Nadeem'
'Djerrari, Bahia'
'Achour, Redouane'
'Essassi, El Mokhtar'
'Van Meervelt, Luc'

_publ_section_title
;
 Crystal structure, Hirshfeld surface analysis and density functional
 theory study of
 6-methyl-2-[(5-methylisoxazol-3-yl)methyl]-1<i>H</i>-benzimidazole
;
_journal_coeditor_code TX2037
_journal_issue 4
_journal_name_full 'Acta Crystallographica Section E'
_journal_page_first 396
_journal_page_last 401
_journal_paper_doi 10.1107/S2056989021002723
_journal_volume 77
_journal_year 2021
_chemical_formula_iupac 'C13 H13 N3 O'
_chemical_formula_moiety 'C13 H13 N3 O'
_chemical_formula_sum 'C13 H13 N3 O'
_chemical_formula_weight 227.26
_chemical_name_systematic
;
6-Methyl-2-[(5-methylisoxazol-3-yl)methyl]-1<i>H</i>-benzimidazole
;
_space_group_crystal_system orthorhombic
_space_group_IT_number 61
_space_group_name_Hall '-P 2ac 2ab'
_space_group_name_H-M_alt 'P b c a'
_atom_sites_solution_hydrogens mixed
_atom_sites_solution_primary dual
_audit_creation_method
;
Olex2 1.3
(compiled 2020.07.31 svn.rc2a77460 for OlexSys, GUI svn.r6145)
;
_cell_angle_alpha 90
_cell_angle_beta 90
_cell_angle_gamma 90
_cell_formula_units_Z 8
_cell_length_a 9.6545(6)
_cell_length_b 11.2437(6)
_cell_length_c 22.9108(14)
_cell_measurement_reflns_used 3531
_cell_measurement_temperature 294(2)
_cell_measurement_theta_max 23.2910
_cell_measurement_theta_min 2.9090
_cell_volume 2487.0(3)
_computing_cell_refinement
;
CrysAlisPro (Rigaku OD, 2018)
;
_computing_data_collection
;
CrysAlisPro (Rigaku OD, 2018)
;
_computing_data_reduction
;
CrysAlisPro (Rigaku OD, 2018)
;
_computing_molecular_graphics
;
<i>OLEX2</i> (Dolomanov <i>et al.</i>,  2009)
;
_computing_publication_material
;
<i>OLEX2</i> (Dolomanov <i>et al.</i>,  2009)
;
_computing_structure_refinement
;
<i>SHELXL2016/4</i> (Sheldrick, 2015b)
;
_computing_structure_solution
;
SHELXT  (Sheldrick, 2015a)
;
_diffrn_ambient_temperature 294(2)
_diffrn_detector 'CCD plate'
_diffrn_detector_area_resol_mean 15.9631
_diffrn_measured_fraction_theta_full 0.993
_diffrn_measured_fraction_theta_max 0.994
_diffrn_measurement_device 'four-circle diffractometer'
_diffrn_measurement_device_type 'Rigaku Oxford Diffraction SuperNova, Single source at offset/far, Eos'
_diffrn_measurement_method '\w scans'
_diffrn_radiation_monochromator mirror
_diffrn_radiation_probe x-ray
_diffrn_radiation_type 'Mo K\a'
_diffrn_radiation_wavelength 0.71073
_diffrn_reflns_av_R_equivalents 0.0236
_diffrn_reflns_av_unetI/netI 0.0191
_diffrn_reflns_limit_h_max 12
_diffrn_reflns_limit_h_min -10
_diffrn_reflns_limit_k_max 13
_diffrn_reflns_limit_k_min -14
_diffrn_reflns_limit_l_max 28
_diffrn_reflns_limit_l_min -28
_diffrn_reflns_number 13352
_diffrn_reflns_theta_full 25.242
_diffrn_reflns_theta_max 26.367
_diffrn_reflns_theta_min 2.759
_diffrn_source 'micro-focus sealed X-ray tube'
_exptl_absorpt_coefficient_mu 0.080
_exptl_absorpt_correction_T_max 1.00000
_exptl_absorpt_correction_T_min 0.88314
_exptl_absorpt_correction_type multi-scan
_exptl_absorpt_process_details
;
(CrysAlisPro; Rigaku OD, 2018)
;
_exptl_crystal_colour brown
_exptl_crystal_density_diffrn 1.214
_exptl_crystal_description prism
_exptl_crystal_F_000 960
_exptl_crystal_size_max 0.35
_exptl_crystal_size_mid 0.2
_exptl_crystal_size_min 0.2
_refine_diff_density_max 0.329
_refine_diff_density_min -0.256
_refine_ls_extinction_method none
_refine_ls_goodness_of_fit_ref 1.052
_refine_ls_hydrogen_treatment mixed
_refine_ls_matrix_type full
_refine_ls_number_parameters 160
_refine_ls_number_reflns 2519
_refine_ls_number_restraints 0
_refine_ls_restrained_S_all 1.052
_refine_ls_R_factor_all 0.0899
_refine_ls_R_factor_gt 0.0635
_refine_ls_shift/su_max 0.000
_refine_ls_shift/su_mean 0.000
_refine_ls_structure_factor_coef Fsqd
_refine_ls_weighting_details 'w=1/[\s^2^(Fo^2^)+(0.0963P)^2^+0.6658P] where P=(Fo^2^+2Fc^2^)/3'
_refine_ls_weighting_scheme calc
_refine_ls_wR_factor_gt 0.1798
_refine_ls_wR_factor_ref 0.2028
_reflns_number_gt 1723
_reflns_number_total 2519
_reflns_threshold_expression 'I > 2\s(I)'
_cod_data_source_file tx2037sup1.cif
_cod_data_source_block I
_cod_database_code 2243783
_shelx_space_group_comment
;
The symmetry employed for this shelxl refinement is uniquely defined
by the following loop, which should always be used as a source of
symmetry information in preference to the above space-group names.
They are only intended as comments.
;
_shelx_estimated_absorpt_t_min 0.973
_shelx_estimated_absorpt_t_max 0.984

loop_
_space_group_symop_operation_xyz
'x, y, z'
'-x+1/2, -y, z+1/2'
'-x, y+1/2, -z+1/2'
'x+1/2, -y+1/2, -z'
'-x, -y, -z'
'x-1/2, y, -z-1/2'
'x, -y-1/2, z-1/2'
'-x-1/2, y-1/2, z'

loop_
_atom_site_type_symbol
_atom_site_label
_atom_site_fract_x
_atom_site_fract_y
_atom_site_fract_z
_atom_site_U_iso_or_equiv
_atom_site_adp_type
_atom_site_calc_flag
_atom_site_occupancy
_atom_site_disorder_assembly
_atom_site_disorder_group
O O1 0.8450(3) 0.0193(2) 0.57078(9) 0.1116(8) Uani d 1 . .
N N2 0.7873(3) -0.0264(2) 0.62282(11) 0.0916(8) Uani d 1 . .
C C3 0.7336(2) 0.0646(2) 0.64943(11) 0.0649(6) Uani d 1 . .
C C4 0.7542(3) 0.1693(2) 0.61779(12) 0.0852(9) Uani d 1 . .
H H4 0.726197 0.245615 0.628050 0.102 Uiso calc 1 . .
C C5 0.8227(4) 0.1368(3) 0.56964(12) 0.0962(10) Uani d 1 . .
C C6 0.6621(3) 0.0459(3) 0.70624(12) 0.0802(8) Uani d 1 . .
H H6A 0.562991 0.042286 0.699489 0.096 Uiso calc 1 . .
H H6B 0.690721 -0.030027 0.722308 0.096 Uiso calc 1 . .
C C7 0.6914(2) 0.1410(2) 0.74970(10) 0.0628(6) Uani d 1 . .
N N8 0.5894(2) 0.19185(18) 0.78133(8) 0.0616(5) Uani d 1 . .
C C9 0.6490(2) 0.2765(2) 0.81631(9) 0.0578(6) Uani d 1 . .
C C10 0.5943(3) 0.3565(2) 0.85619(10) 0.0727(7) Uani d 1 . .
H H10 0.499999 0.357606 0.864518 0.087 Uiso calc 1 . .
C C11 0.6850(3) 0.4350(3) 0.88328(11) 0.0815(8) Uani d 1 . .
C C12 0.8243(3) 0.4291(3) 0.87071(12) 0.0855(9) Uani d 1 . .
H H12 0.883742 0.481816 0.889438 0.103 Uiso calc 1 . .
C C13 0.8799(3) 0.3491(3) 0.83190(11) 0.0785(8) Uani d 1 . .
H H13 0.974628 0.347148 0.824563 0.094 Uiso calc 1 . .
C C14 0.7902(2) 0.2713(2) 0.80401(10) 0.0615(6) Uani d 1 . .
N N15 0.81476(19) 0.18510(19) 0.76175(9) 0.0678(6) Uani d 1 . .
C C16 0.6344(5) 0.5270(4) 0.92565(15) 0.1269(13) Uani d 1 . .
H H16A 0.638258 0.604086 0.907763 0.190 Uiso calc 1 . .
H H16B 0.691872 0.526214 0.959831 0.190 Uiso calc 1 . .
H H16C 0.540500 0.509387 0.936487 0.190 Uiso calc 1 . .
C C17 0.8775(7) 0.2031(4) 0.51859(15) 0.174(2) Uani d 1 . .
H H17A 0.975882 0.191938 0.516094 0.261 Uiso calc 1 . .
H H17B 0.857462 0.286270 0.523070 0.261 Uiso calc 1 . .
H H17C 0.834513 0.174111 0.483589 0.261 Uiso calc 1 . .
H H8 0.501(3) 0.182(2) 0.7723(11) 0.079(8) Uiso d 1 . .

loop_
_atom_site_aniso_label
_atom_site_aniso_U_11
_atom_site_aniso_U_22
_atom_site_aniso_U_33
_atom_site_aniso_U_12
_atom_site_aniso_U_13
_atom_site_aniso_U_23
O1 0.153(2) 0.0868(15) 0.0948(15) -0.0016(13) 0.0324(14) -0.0116(12)
N2 0.118(2) 0.0609(13) 0.0961(16) 0.0068(12) 0.0172(14) 0.0016(12)
C3 0.0657(15) 0.0504(12) 0.0785(15) -0.0017(10) -0.0074(12) -0.0070(11)
C4 0.121(2) 0.0538(14) 0.0809(18) -0.0009(14) -0.0090(17) -0.0022(12)
C5 0.150(3) 0.0717(18) 0.0673(17) -0.0246(18) -0.0082(17) -0.0019(14)
C6 0.0720(17) 0.0801(18) 0.0885(18) -0.0208(13) 0.0074(13) -0.0092(14)
C7 0.0463(13) 0.0698(14) 0.0724(14) -0.0068(11) 0.0015(10) 0.0054(11)
N8 0.0404(11) 0.0732(13) 0.0711(12) -0.0031(9) -0.0037(9) 0.0051(10)
C9 0.0494(12) 0.0671(14) 0.0569(12) 0.0038(10) -0.0035(10) 0.0105(10)
C10 0.0704(16) 0.0799(17) 0.0678(14) 0.0137(13) -0.0001(12) 0.0093(13)
C11 0.103(2) 0.0806(18) 0.0608(15) 0.0105(16) -0.0089(14) 0.0014(12)
C12 0.094(2) 0.093(2) 0.0687(16) -0.0185(16) -0.0220(15) 0.0013(14)
C13 0.0649(16) 0.099(2) 0.0717(15) -0.0169(14) -0.0119(13) 0.0017(15)
C14 0.0528(13) 0.0738(15) 0.0580(12) -0.0059(10) -0.0080(10) 0.0101(11)
N15 0.0453(11) 0.0817(14) 0.0763(13) -0.0062(9) 0.0034(9) -0.0031(10)
C16 0.157(3) 0.126(3) 0.097(2) 0.025(3) -0.003(2) -0.029(2)
C17 0.311(7) 0.140(3) 0.072(2) -0.080(4) 0.008(3) 0.011(2)

loop_
_atom_type_symbol
_atom_type_description
_atom_type_scat_dispersion_real
_atom_type_scat_dispersion_imag
_atom_type_scat_source
C C 0.0033 0.0016 'International Tables Vol C Tables 4.2.6.8 and 6.1.1.4'
H H 0.0000 0.0000 'International Tables Vol C Tables 4.2.6.8 and 6.1.1.4'
N N 0.0061 0.0033 'International Tables Vol C Tables 4.2.6.8 and 6.1.1.4'
O O 0.0106 0.0060 'International Tables Vol C Tables 4.2.6.8 and 6.1.1.4'

loop_
_geom_angle_atom_site_label_1
_geom_angle_atom_site_label_2
_geom_angle_atom_site_label_3
_geom_angle_site_symmetry_1
_geom_angle_site_symmetry_3
_geom_angle
_geom_angle_publ_flag
C5 O1 N2 . . 108.2(2) ?
C3 N2 O1 . . 105.5(2) ?
N2 C3 C4 . . 111.3(2) ?
N2 C3 C6 . . 118.9(2) ?
C4 C3 C6 . . 129.7(2) ?
C3 C4 H4 . . 127.2 ?
C5 C4 C3 . . 105.6(3) ?
C5 C4 H4 . . 127.2 ?
O1 C5 C17 . . 117.0(3) ?
C4 C5 O1 . . 109.5(3) ?
C4 C5 C17 . . 133.5(3) ?
C3 C6 H6A . . 108.9 ?
C3 C6 H6B . . 108.9 ?
H6A C6 H6B . . 107.7 ?
C7 C6 C3 . . 113.3(2) ?
C7 C6 H6A . . 108.9 ?
C7 C6 H6B . . 108.9 ?
N8 C7 C6 . . 121.7(2) ?
N15 C7 C6 . . 125.6(2) ?
N15 C7 N8 . . 112.7(2) ?
C7 N8 C9 . . 107.59(19) ?
C7 N8 H8 . . 121.4(17) ?
C9 N8 H8 . . 129.2(17) ?
N8 C9 C10 . . 132.5(2) ?
N8 C9 C14 . . 105.29(19) ?
C10 C9 C14 . . 122.2(2) ?
C9 C10 H10 . . 121.1 ?
C9 C10 C11 . . 117.8(3) ?
C11 C10 H10 . . 121.1 ?
C10 C11 C16 . . 121.4(3) ?
C12 C11 C10 . . 119.4(3) ?
C12 C11 C16 . . 119.2(3) ?
C11 C12 H12 . . 118.4 ?
C13 C12 C11 . . 123.3(3) ?
C13 C12 H12 . . 118.4 ?
C12 C13 H13 . . 121.1 ?
C12 C13 C14 . . 117.8(3) ?
C14 C13 H13 . . 121.1 ?
C13 C14 C9 . . 119.5(2) ?
C13 C14 N15 . . 130.8(2) ?
N15 C14 C9 . . 109.67(19) ?
C7 N15 C14 . . 104.72(19) ?
C11 C16 H16A . . 109.5 ?
C11 C16 H16B . . 109.5 ?
C11 C16 H16C . . 109.5 ?
H16A C16 H16B . . 109.5 ?
H16A C16 H16C . . 109.5 ?
H16B C16 H16C . . 109.5 ?
C5 C17 H17A . . 109.5 ?
C5 C17 H17B . . 109.5 ?
C5 C17 H17C . . 109.5 ?
H17A C17 H17B . . 109.5 ?
H17A C17 H17C . . 109.5 ?
H17B C17 H17C . . 109.5 ?

loop_
_geom_bond_atom_site_label_1
_geom_bond_atom_site_label_2
_geom_bond_site_symmetry_2
_geom_bond_distance
_geom_bond_publ_flag
O1 N2 . 1.413(3) ?
O1 C5 . 1.339(4) ?
N2 C3 . 1.299(3) ?
C3 C4 . 1.396(4) ?
C3 C6 . 1.488(4) ?
C4 H4 . 0.9300 ?
C4 C5 . 1.337(4) ?
C5 C17 . 1.485(4) ?
C6 H6A . 0.9700 ?
C6 H6B . 0.9700 ?
C6 C7 . 1.488(4) ?
C7 N8 . 1.349(3) ?
C7 N15 . 1.320(3) ?
N8 C9 . 1.371(3) ?
N8 H8 . 0.88(3) ?
C9 C10 . 1.387(3) ?
C9 C14 . 1.393(3) ?
C10 H10 . 0.9300 ?
C10 C11 . 1.390(4) ?
C11 C12 . 1.377(4) ?
C11 C16 . 1.500(4) ?
C12 H12 . 0.9300 ?
C12 C13 . 1.374(4) ?
C13 H13 . 0.9300 ?
C13 C14 . 1.386(3) ?
C14 N15 . 1.391(3) ?
C16 H16A . 0.9600 ?
C16 H16B . 0.9600 ?
C16 H16C . 0.9600 ?
C17 H17A . 0.9600 ?
C17 H17B . 0.9600 ?
C17 H17C . 0.9600 ?

loop_
_geom_hbond_atom_site_label_D
_geom_hbond_atom_site_label_H
_geom_hbond_atom_site_label_A
_geom_hbond_site_symmetry_A
_geom_hbond_distance_DH
_geom_hbond_distance_HA
_geom_hbond_distance_DA
_geom_hbond_angle_DHA
N8 H8 N15 6_557 0.89(3) 1.96(3) 2.830(3) 167(2)
C4 H4 N2 8_765 0.93 2.57 3.447(3) 157

loop_
_geom_torsion_atom_site_label_1
_geom_torsion_atom_site_label_2
_geom_torsion_atom_site_label_3
_geom_torsion_atom_site_label_4
_geom_torsion_site_symmetry_1
_geom_torsion_site_symmetry_2
_geom_torsion_site_symmetry_3
_geom_torsion_site_symmetry_4
_geom_torsion
_geom_torsion_publ_flag
O1 N2 C3 C4 . . . . -0.7(3) ?
O1 N2 C3 C6 . . . . 179.3(2) ?
N2 O1 C5 C4 . . . . 0.0(4) ?
N2 O1 C5 C17 . . . . 179.1(3) ?
N2 C3 C4 C5 . . . . 0.7(3) ?
N2 C3 C6 C7 . . . . 139.7(3) ?
C3 C4 C5 O1 . . . . -0.4(4) ?
C3 C4 C5 C17 . . . . -179.3(4) ?
C3 C6 C7 N8 . . . . 133.7(2) ?
C3 C6 C7 N15 . . . . -46.0(4) ?
C4 C3 C6 C7 . . . . -40.4(4) ?
C5 O1 N2 C3 . . . . 0.4(3) ?
C6 C3 C4 C5 . . . . -179.3(3) ?
C6 C7 N8 C9 . . . . -179.1(2) ?
C6 C7 N15 C14 . . . . 179.3(2) ?
C7 N8 C9 C10 . . . . 178.4(2) ?
C7 N8 C9 C14 . . . . -0.7(2) ?
N8 C7 N15 C14 . . . . -0.4(3) ?
N8 C9 C10 C11 . . . . -177.5(2) ?
N8 C9 C14 C13 . . . . 178.6(2) ?
N8 C9 C14 N15 . . . . 0.5(2) ?
C9 C10 C11 C12 . . . . -1.3(4) ?
C9 C10 C11 C16 . . . . 178.2(3) ?
C9 C14 N15 C7 . . . . -0.1(3) ?
C10 C9 C14 C13 . . . . -0.6(3) ?
C10 C9 C14 N15 . . . . -178.7(2) ?
C10 C11 C12 C13 . . . . 0.5(4) ?
C11 C12 C13 C14 . . . . 0.3(4) ?
C12 C13 C14 C9 . . . . -0.3(4) ?
C12 C13 C14 N15 . . . . 177.4(2) ?
C13 C14 N15 C7 . . . . -177.9(3) ?
C14 C9 C10 C11 . . . . 1.4(3) ?
N15 C7 N8 C9 . . . . 0.7(3) ?
C16 C11 C12 C13 . . . . -179.0(3) ?

_cod_database_fobs_code 2243783
